data_8104519
loop_
_publ_author_name
'St\"oger, Berthold'
'Weil, Matthias'
'Zobetz, Erich'

_publ_section_title
;
 Sr3TeO6 and Ba3TeO6: double perovskites with pronounced superstructures
;
_journal_name_full 'Zeitschrift f\"ur Kristallographie'
_journal_page_first 125
_journal_page_last 138
_journal_paper_doi 10.1524/zkri.2010.1234
_journal_volume 225
_journal_year 2010
_chemical_formula_sum 'Ba3 O6 Te'
_chemical_formula_weight 635.62
_space_group_IT_number 88
_symmetry_space_group_name_Hall '-I 4ad'
_symmetry_space_group_name_H-M 'I 41/a :2'
_cell_angle_alpha 90
_cell_angle_beta 90
_cell_angle_gamma 90
_cell_formula_units_Z 80
_cell_length_a 19.3878(10)
_cell_length_b 19.3878(10)
_cell_length_c 34.909(2)
_cell_measurement_temperature 296(2)
_cell_measurement_theta_max 40.52
_cell_measurement_theta_min 2.33
_cell_volume 13121.8(12)
_diffrn_reflns_number 146437
_exptl_crystal_size_max 0.05
_exptl_crystal_size_min 0.05
_refine_ls_extinction_coef 0.0000038(2)
_refine_ls_extinction_method SHELXL
_refine_ls_number_parameters 453
_refine_ls_R_factor_gt 0.034
_refine_ls_wR_factor_all 0.06
_reflns_threshold_expression F^2^>u(F)
_cod_data_source_file Ba3TeO6.cif
_cod_data_source_block Ba3TeO6
_cod_original_sg_symbol_Hall 'I 41/a'
_cod_original_sg_symbol_H-M '-I 4ad'
_cod_database_code 8104519

loop_
_symmetry_equiv_pos_as_xyz
x,y,z
-y+3/4,x+1/4,z+1/4
-x+1/2,-y,z+1/2
y+3/4,-x+3/4,z+3/4
-x,-y,-z
y-3/4,-x-1/4,-z-1/4
x-1/2,y,-z-1/2
-y-3/4,x-3/4,-z-3/4
x+1/2,y+1/2,z+1/2
-y+5/4,x+3/4,z+3/4
-x+1,-y+1/2,z+1
y+5/4,-x+5/4,z+5/4
-x+1/2,-y+1/2,-z+1/2
y-1/4,-x+1/4,-z+1/4
x,y+1/2,-z
-y-1/4,x-1/4,-z-1/4

loop_
_atom_site_label
_atom_site_site_symmetry_multiplicity
_atom_site_Wyckoff_symbol
_atom_site_fract_x
_atom_site_fract_y
_atom_site_fract_z
_atom_site_U_iso_or_equiv
Ba1 16 f 0.569070(12) 0.410654(12) 0.071933(7) 0.00949(4)
Ba2 16 f 0.762171(11) 0.975106(11) 0.063023(7) 0.00805(4)
Ba3 16 f 0.839948(12) 0.317177(12) 0.053527(7) 0.00994(4)
Ba4 16 f 0.663914(11) 0.676123(11) 0.061981(7) 0.00742(4)
Ba5 16 f 0.077754(12) 0.885203(13) 0.061412(7) 0.01075(4)
Ba6 4 b 0.5 0.75 0.125 0.01170(9)
Ba7 4 a 0 0.25 0.125 0.01030(8)
Ba8 8 e 0.5 0.75 0.000017(9) 0.00997(6)
Ba9 8 e 0 0.25 0.007175(11) 0.01039(6)
Ba10 8 e 0.5 0.25 0.119844(10) 0.01008(6)
Ba11 16 f 0.796912(12) 0.139481(12) 0.012273(7) 0.00856(4)
Ba12 16 f 0.923093(12) 0.953102(12) 0.122354(7) 0.00880(4)
Ba13 16 f 0.391490(12) 0.455483(12) 0.115022(7) 0.00814(4)
Ba14 16 f 0.920361(12) 0.953315(12) 0.003542(7) 0.00912(4)
Ba15 16 f 0.801621(12) 0.150891(12) 0.123274(7) 0.00965(4)
Ba16 16 f 0.686515(12) 0.833032(12) 0.120157(7) 0.00849(4)
Ba17 16 f 0.405598(13) 0.451362(12) 0.004408(7) 0.00970(4)
Ba18 16 f 0.686725(12) 0.837259(13) 0.001711(7) 0.00891(4)
Te1 16 f 0.250222(11) 0.999419(11) 0.062212(11) 0.00457(4)
Te2 16 f 0.850215(11) 0.801491(11) 0.061742(7) 0.00461(4)
Te3 16 f 0.950878(11) 0.100872(11) 0.065350(7) 0.00433(4)
Te4 16 f 0.353015(11) 0.306721(11) 0.062906(7) 0.00421(4)
Te5 16 f 0.449365(11) 0.605871(11) 0.060263(7) 0.00420(4)
O11 16 f 0.26265(18) 0.99294(16) 0.00745(10) 0.0151(6)
O12 16 f 0.15609(14) 0.02992(17) 0.05703(9) 0.0140(6)
O13 16 f 0.21906(15) 0.90251(14) 0.06123(9) 0.0109(5)
O14 16 f 0.28080(15) 0.09507(14) 0.06353(10) 0.0127(5)
O15 16 f 0.34569(14) 0.96904(15) 0.06753(9) 0.0111(5)
O16 16 f 0.23695(18) 0.99652(15) 0.11706(10) 0.0145(6)
O21 16 f 0.87482(15) 0.73744(15) 0.02150(9) 0.0136(6)
O22 16 f 0.82217(15) 0.86751(14) 0.02223(8) 0.0106(5)
O23 16 f 0.94356(14) 0.84057(15) 0.06172(10) 0.0140(5)
O24 16 f 0.75553(14) 0.76967(14) 0.06203(10) 0.0110(5)
O25 16 f 0.87546(16) 0.73545(15) 0.10047(9) 0.0139(6)
O26 16 f 0.82377(15) 0.86637(14) 0.10204(8) 0.0107(5)
O31 16 f 0.94951(16) 0.09908(16) 0.00967(8) 0.0124(6)
O32 16 f 0.03635(14) 0.14996(15) 0.06412(10) 0.0137(6)
O33 16 f 0.99930(14) 0.01255(14) 0.06410(9) 0.0100(5)
O34 16 f 0.86460(14) 0.05173(15) 0.06442(9) 0.0132(5)
O35 16 f 0.90202(14) 0.18744(14) 0.06561(9) 0.0107(5)
O36 16 f 0.95046(16) 0.09765(16) 0.12090(8) 0.0127(6)
O41 16 f 0.35409(17) 0.30386(17) 0.00793(8) 0.0134(6)
O42 16 f 0.30879(14) 0.39660(14) 0.06148(9) 0.0111(5)
O43 16 f 0.26329(14) 0.26310(14) 0.06172(10) 0.0116(5)
O44 16 f 0.44199(14) 0.35156(14) 0.06327(9) 0.0112(5)
O45 16 f 0.39727(14) 0.21704(14) 0.06541(9) 0.0121(5)
O46 16 f 0.34708(16) 0.30842(16) 0.11819(8) 0.0125(6)
O51 16 f 0.44571(17) 0.59994(17) 0.00460(8) 0.0138(6)
O52 16 f 0.53852(15) 0.64554(16) 0.05895(10) 0.0161(6)
O53 16 f 0.40838(15) 0.69736(14) 0.05929(9) 0.0118(5)
O54 16 f 0.35855(14) 0.56714(15) 0.06285(10) 0.0125(5)
O55 16 f 0.48794(15) 0.51384(14) 0.06277(10) 0.0125(5)
O56 16 f 0.44974(16) 0.60905(17) 0.11634(8) 0.0142(6)
